data_7224923
loop_
_publ_author_name
'Brancatelli, Giovanna'
'Gattuso, Giuseppe'
'Geremia, Silvano'
'Manganaro, Nadia'
'Notti, Anna'
'Pappalardo, Sebastiano'
'Parisi, Melchiorre F.'
'Pisagatti, Ilenia'

_publ_section_title
;
 Encapsulation of biogenic polyamines by carboxylcalix[5]arenes: when
 solid-state design beats recognition in solution
;
_journal_issue 26
_journal_name_full CrystEngComm
_journal_page_first 5012
_journal_paper_doi 10.1039/C6CE00468G
_journal_volume 18
_journal_year 2016
_chemical_formula_sum 'C86 H133 N2 O7'
_chemical_formula_weight 1306.94
_space_group_IT_number 60
_symmetry_cell_setting orthorhombic
_symmetry_Int_Tables_number 60
_symmetry_space_group_name_Hall '-P 2n 2ab'
_symmetry_space_group_name_H-M 'P b c n'
_atom_sites_solution_hydrogens geom
_audit_block_doi 10.5517/cc1kr07k
_audit_creation_date 2016-02-21T20:58:27-00:00
_audit_creation_method 'WinGX routine CIF_UPDATE'
_audit_update_record
;
2016-02-22 deposited with the CCDC.
2016-04-14 downloaded from the CCDC.
;
_cell_angle_alpha 90
_cell_angle_beta 90
_cell_angle_gamma 90
_cell_formula_units_Z 8
_cell_length_a 23.450(10)
_cell_length_b 23.020(10)
_cell_length_c 32.88(2)
_cell_measurement_reflns_used 16955
_cell_measurement_temperature 100(2)
_cell_measurement_theta_max 6.253
_cell_measurement_theta_min 24.057
_cell_volume 17749(15)
_computing_data_collection 'Elettra XRD1 Data Collection SW'
_computing_molecular_graphics Pymol
_computing_publication_material 'SHELXL-2013 (Sheldrick, 2013)'
_computing_structure_refinement 'SHELXL-2014/7 (Sheldrick, 2014)'
_computing_structure_solution 'SIR2011, updated version of SIR2008 (Burla et al., 2007)'
_diffrn_ambient_temperature 100(2)
_diffrn_measured_fraction_theta_full 0.931
_diffrn_measured_fraction_theta_max 0.935
_diffrn_measurement_device_type 'Dectris Pilatus 2M'
_diffrn_measurement_method 'CCD rotation images, thick slices'
_diffrn_radiation_monochromator Si111
_diffrn_radiation_source 'Elettra Synchrotron, Trieste (Italy)'
_diffrn_radiation_wavelength 0.6525
_diffrn_reflns_av_unetI/netI 0.0256
_diffrn_reflns_Laue_measured_fraction_full 0.931
_diffrn_reflns_Laue_measured_fraction_max 0.935
_diffrn_reflns_number 16955
_diffrn_reflns_point_group_measured_fraction_full 0.931
_diffrn_reflns_point_group_measured_fraction_max 0.935
_diffrn_reflns_theta_full 23.048
_diffrn_reflns_theta_max 24.057
_diffrn_reflns_theta_min 6.253
_exptl_absorpt_coefficient_mu 0.051
_exptl_absorpt_correction_type none
_exptl_crystal_colour colorless
_exptl_crystal_density_diffrn 0.978
_exptl_crystal_description platelet
_exptl_crystal_F_000 5752
_exptl_crystal_recrystallization_method 'slow evaporation af a CHCl3/Trifluoroethanol solvent mixture'
_exptl_crystal_size_max 0.21
_exptl_crystal_size_mid 0.18
_exptl_crystal_size_min 0.07
_refine_diff_density_max 0.667
_refine_diff_density_min -0.466
_refine_diff_density_rms 0.047
_refine_ls_extinction_coef 0.018(2)
_refine_ls_extinction_expression Fc^*^=kFc[1+0.001xFc^2^\l^3^/sin(2\q)]^-1/4^
_refine_ls_extinction_method 'SHELXL-2014/7 (Sheldrick 2014'
_refine_ls_goodness_of_fit_ref 1.063
_refine_ls_hydrogen_treatment constr
_refine_ls_matrix_type full
_refine_ls_number_parameters 971
_refine_ls_number_reflns 16955
_refine_ls_number_restraints 224
_refine_ls_restrained_S_all 1.078
_refine_ls_R_factor_all 0.1338
_refine_ls_R_factor_gt 0.1128
_refine_ls_shift/su_max 0.003
_refine_ls_shift/su_mean 0
_refine_ls_structure_factor_coef Fsqd
_refine_ls_weighting_details 'w=1/[\s^2^(Fo^2^)+(0.1656P)^2^+12.5733P] where P=(Fo^2^+2Fc^2^)/3'
_refine_ls_weighting_scheme calc
_refine_ls_wR_factor_gt 0.3043
_refine_ls_wR_factor_ref 0.3384
_reflns_Friedel_coverage 0
_reflns_number_gt 13065
_reflns_number_total 16955
_reflns_threshold_expression 'I > 2\s(I)'
_cod_data_source_file c6ce00468g2.cif
_cod_data_source_block 1
_cod_depositor_comments 'Adding full bibliography for 7224922--7224923.cif.'
_cod_database_code 7224923
_shelx_estimated_absorpt_t_min 0.989
_shelx_estimated_absorpt_t_max 0.996

loop_
_symmetry_equiv_pos_as_xyz
'x, y, z'
'-x+1/2, -y+1/2, z+1/2'
'x+1/2, -y+1/2, -z'
'-x, y, -z+1/2'
'-x, -y, -z'
'x-1/2, y-1/2, -z-1/2'
'-x-1/2, y-1/2, z'
'x, -y, z-1/2'

loop_
_atom_site_label
_atom_site_type_symbol
_atom_site_fract_x
_atom_site_fract_y
_atom_site_fract_z
_atom_site_U_iso_or_equiv
_atom_site_adp_type
_atom_site_occupancy
_atom_site_site_symmetry_order
_atom_site_calc_flag
_atom_site_refinement_flags_posn
_atom_site_refinement_flags_adp
_atom_site_refinement_flags_occupancy
_atom_site_disorder_assembly
_atom_site_disorder_group
C2D C 0.31595(12) 0.29376(12) 0.32292(10) 0.0561(7) Uani 1 1 d . . . . .
C2E C 0.26317(12) 0.32178(11) 0.32162(10) 0.0563(7) Uani 1 1 d . . . . .
C5C C 0.18732(13) 0.01992(12) 0.37937(10) 0.0590(7) Uani 1 1 d . . . . .
C2C C 0.33656(13) 0.26340(12) 0.28938(10) 0.0589(7) Uani 1 1 d . . . . .
C5D C 0.24633(13) 0.02535(12) 0.37751(10) 0.0582(7) Uani 1 1 d . . . . .
C5I C 0.34893(13) -0.00023(14) 0.45818(11) 0.0624(7) Uani 1 1 d . . . . .
H5I1 H 0.3351 0.0249 0.4805 0.075 Uiso 1 1 calc R U . . .
H5I2 H 0.3785 0.0213 0.4429 0.075 Uiso 1 1 calc R U . . .
C3C C 0.18197(12) 0.33912(12) 0.37210(11) 0.0601(7) Uani 1 1 d . . . . .
C3D C 0.17231(12) 0.29950(14) 0.40330(11) 0.0613(8) Uani 1 1 d . . . . .
C5H C 0.30041(13) -0.01517(12) 0.43046(10) 0.0579(7) Uani 1 1 d . . . . .
H5H1 H 0.3141 -0.0414 0.4087 0.069 Uiso 1 1 calc R U . . .
H5H2 H 0.2705 -0.0358 0.446 0.069 Uiso 1 1 calc R U . . .
C4D C 0.12628(13) 0.13021(15) 0.43521(10) 0.0619(7) Uani 1 1 d . . . . .
C2B C 0.30461(15) 0.26304(14) 0.25409(11) 0.0651(8) Uani 1 1 d . . . . .
H2B H 0.3188 0.2427 0.2311 0.078 Uiso 1 1 calc R U . . .
C5B C 0.15783(14) 0.00921(14) 0.34277(11) 0.0637(8) Uani 1 1 d . . . . .
H5B H 0.1176 0.0048 0.3435 0.076 Uiso 1 1 calc R U . . .
C5E C 0.27590(13) 0.02249(13) 0.34084(12) 0.0643(8) Uani 1 1 d . . . . .
C3Z C 0.10611(14) 0.23791(17) 0.44736(12) 0.0716(9) Uani 1 1 d . . . . .
H14A H 0.075 0.2524 0.465 0.086 Uiso 1 1 calc R U . . .
H14B H 0.1407 0.2342 0.4644 0.086 Uiso 1 1 calc R U . . .
C1D C 0.37171(14) 0.12869(15) 0.31342(12) 0.0706(9) Uani 1 1 d . . . . .
C4A C 0.02007(13) 0.11489(17) 0.39799(12) 0.0716(9) Uani 1 1 d . U . . .
C2H C 0.38414(14) 0.34146(15) 0.36423(11) 0.0657(8) Uani 1 1 d . . . . .
H2H1 H 0.3634 0.3784 0.36 0.079 Uiso 1 1 calc R U . . .
H2H2 H 0.4159 0.3394 0.3444 0.079 Uiso 1 1 calc R U . . .
C5A C 0.18564(15) 0.00493(15) 0.30571(11) 0.0674(8) Uani 1 1 d . . . . .
C1E C 0.38721(14) 0.16699(14) 0.28234(12) 0.0694(9) Uani 1 1 d . . . . .
C4F C 0.05890(14) 0.06886(16) 0.40158(11) 0.0680(8) Uani 1 1 d . . . . .
H4F H 0.0483 0.0316 0.3917 0.082 Uiso 1 1 calc R U . . .
C1C C 0.36095(14) 0.07010(15) 0.30598(13) 0.0718(9) Uani 1 1 d . . . . .
C3B C 0.13430(13) 0.36389(13) 0.35331(12) 0.0662(9) Uani 1 1 d . . . . .
H3B H 0.1402 0.391 0.332 0.079 Uiso 1 1 calc R U . . .
C1Z C 0.39369(15) 0.23147(15) 0.29056(13) 0.0724(9) Uani 1 1 d . . . . .
H24A H 0.4195 0.2486 0.27 0.087 Uiso 1 1 calc R U . . .
H24B H 0.4114 0.237 0.3176 0.087 Uiso 1 1 calc R U . . .
C2A C 0.25214(16) 0.29157(14) 0.25111(11) 0.0674(8) Uani 1 1 d . . . . .
C5L C 0.37428(15) -0.05566(16) 0.47567(12) 0.0725(9) Uani 1 1 d . . . . .
H5L1 H 0.3828 -0.0825 0.4529 0.087 Uiso 1 1 calc R U . . .
H5L2 H 0.3451 -0.0745 0.493 0.087 Uiso 1 1 calc R U . . .
C4C C 0.08966(13) 0.17736(16) 0.43171(11) 0.0648(8) Uani 1 1 d . . . . .
C4Z C 0.15513(14) 0.02579(15) 0.41899(11) 0.0643(8) Uani 1 1 d . . . . .
H28A H 0.1828 0.0317 0.4413 0.077 Uiso 1 1 calc R U . . .
H28B H 0.1345 -0.0109 0.4244 0.077 Uiso 1 1 calc R U . . .
C2Z C 0.24131(13) 0.35531(13) 0.35836(11) 0.0620(8) Uani 1 1 d . . . . .
H29A H 0.268 0.349 0.3813 0.074 Uiso 1 1 calc R U . . .
H29B H 0.2418 0.3973 0.3518 0.074 Uiso 1 1 calc R U . . .
C3E C 0.11732(14) 0.28238(15) 0.41491(11) 0.0662(8) Uani 1 1 d . . . . .
C5F C 0.24468(15) 0.01215(16) 0.30556(12) 0.0718(9) Uani 1 1 d . . . . .
H5F H 0.2644 0.0099 0.2804 0.086 Uiso 1 1 calc R U . . .
C1B C 0.36895(15) 0.04976(15) 0.26672(13) 0.0749(10) Uani 1 1 d . . . . .
H1B H 0.363 0.0097 0.2614 0.09 Uiso 1 1 calc R U . . .
C2L C 0.45133(16) 0.38366(19) 0.41652(13) 0.0796(10) Uani 1 1 d . . . . .
H2L1 H 0.4347 0.4225 0.4115 0.096 Uiso 1 1 calc R U . . .
H2L2 H 0.4838 0.3785 0.3976 0.096 Uiso 1 1 calc R U . . .
C1A C 0.38544(15) 0.08579(16) 0.23480(13) 0.0752(10) Uani 1 1 d . . . . .
C1F C 0.39404(14) 0.14418(15) 0.24393(12) 0.0717(9) Uani 1 1 d . . . . .
H1F H 0.4052 0.1696 0.2226 0.086 Uiso 1 1 calc R U . . .
C4B C 0.03683(14) 0.16829(17) 0.41315(11) 0.0692(8) Uani 1 1 d . . . . .
H4B H 0.0113 0.2002 0.4108 0.083 Uiso 1 1 calc R U . . .
C3P C 0.02760(15) 0.38279(17) 0.34591(18) 0.0911(14) Uani 1 1 d . U . . .
C3A C 0.07896(14) 0.35062(14) 0.36440(14) 0.0720(10) Uani 1 1 d . U . . .
C3F C 0.07168(13) 0.30979(17) 0.39483(14) 0.0755(10) Uani 1 1 d . U . . .
H3F H 0.0339 0.2997 0.4026 0.091 Uiso 1 1 calc R U . . .
C5Z C 0.34054(15) 0.03066(16) 0.33960(14) 0.0782(10) Uani 1 1 d . . . . .
H40A H 0.3532 0.0468 0.366 0.094 Uiso 1 1 calc R U . . .
H40B H 0.3588 -0.0078 0.3363 0.094 Uiso 1 1 calc R U . . .
C2I C 0.40703(16) 0.3381(2) 0.40752(12) 0.0808(10) Uani 1 1 d . . . . .
H2I1 H 0.3749 0.3427 0.4268 0.097 Uiso 1 1 calc R U . . .
H2I2 H 0.4239 0.2992 0.412 0.097 Uiso 1 1 calc R U . . .
C2P C 0.22138(19) 0.29171(19) 0.20976(14) 0.0871(11) Uani 1 1 d . . . . .
C1P C 0.39293(19) 0.06349(17) 0.19108(15) 0.0886(12) Uani 1 1 d . . . . .
C1H C 0.4186(2) 0.1500(2) 0.37448(15) 0.0932(12) Uani 1 1 d . U . . .
H1H1 H 0.4467 0.1742 0.3597 0.112 Uiso 1 1 calc R U . A 2
H1H2 H 0.434 0.11 0.3764 0.112 Uiso 1 1 calc R U . A 2
C3R C 0.0145(2) 0.4336(2) 0.37531(17) 0.1006(14) Uani 1 1 d . U . . .
H3RA H -0.0165 0.4573 0.3641 0.151 Uiso 1 1 calc R U . . .
H3RB H 0.0487 0.4577 0.3786 0.151 Uiso 1 1 calc R U . . .
H3RC H 0.0031 0.418 0.4018 0.151 Uiso 1 1 calc R U . . .
C5Q C 0.09049(19) -0.0048(3) 0.27044(16) 0.0996(14) Uani 1 1 d . . . . .
H5QA H 0.0795 0.0338 0.2803 0.149 Uiso 1 1 calc R U . . .
H5QB H 0.0724 -0.012 0.244 0.149 Uiso 1 1 calc R U . . .
H5QC H 0.078 -0.0343 0.29 0.149 Uiso 1 1 calc R U . . .
C4P C -0.03831(15) 0.1047(2) 0.37778(18) 0.0983(15) Uani 1 1 d . U . . .
C5P C 0.15406(18) -0.0075(2) 0.26586(12) 0.0861(12) Uani 1 1 d . . . . .
C2Q C 0.2115(2) 0.2300(2) 0.19539(15) 0.1028(15) Uani 1 1 d . . . . .
H2QA H 0.1909 0.2306 0.1695 0.154 Uiso 1 1 calc R U . . .
H2QB H 0.1889 0.209 0.2157 0.154 Uiso 1 1 calc R U . . .
H2QC H 0.2483 0.2105 0.1917 0.154 Uiso 1 1 calc R U . . .
C3H C 0.24468(17) 0.30992(19) 0.45446(14) 0.0837(11) Uani 1 1 d . . . . .
H3H1 H 0.2859 0.301 0.4555 0.1 Uiso 0.3 1 calc R U P B 1
H3H2 H 0.2407 0.3512 0.4465 0.1 Uiso 0.3 1 calc R U P B 1
H3H3 H 0.2676 0.34 0.4405 0.1 Uiso 0.7 1 calc R U P C 2
H3H4 H 0.2134 0.3303 0.4687 0.1 Uiso 0.7 1 calc R U P C 2
C5M C 0.4284(2) -0.0478(3) 0.50075(18) 0.1106(17) Uani 1 1 d . . . . .
H5M H 0.4562 -0.0247 0.4843 0.133 Uiso 1 1 calc R U . D 2
C3SS C 0.0411(2) 0.4080(3) 0.30373(17) 0.1084(16) Uani 1 1 d . U . . .
H3SA H 0.0535 0.3767 0.2856 0.163 Uiso 1 1 calc R U . . .
H3SB H 0.0715 0.437 0.3062 0.163 Uiso 1 1 calc R U . . .
H3SC H 0.0068 0.4264 0.2926 0.163 Uiso 1 1 calc R U . . .
C4SS C -0.0701(2) 0.1608(3) 0.37045(19) 0.1102(16) Uani 1 1 d . . . . .
H4SA H -0.1079 0.1522 0.3591 0.165 Uiso 1 1 calc R U . . .
H4SB H -0.0487 0.1849 0.3512 0.165 Uiso 1 1 calc R U . . .
H4SC H -0.0745 0.1817 0.3962 0.165 Uiso 1 1 calc R U . . .
C1R C 0.3793(2) -0.0011(2) 0.18695(18) 0.1010(15) Uani 1 1 d . . . . .
H1RA H 0.3835 -0.0129 0.1585 0.151 Uiso 1 1 calc R U . . .
H1RB H 0.3401 -0.0083 0.1959 0.151 Uiso 1 1 calc R U . . .
H1RC H 0.4057 -0.0237 0.2039 0.151 Uiso 1 1 calc R U . . .
C1S C 0.3512(3) 0.0958(2) 0.16308(18) 0.1086(16) Uani 1 1 d . . . . .
H1SA H 0.3608 0.1372 0.1627 0.163 Uiso 1 1 calc R U . . .
H1SB H 0.3122 0.0907 0.1732 0.163 Uiso 1 1 calc R U . . .
H1SC H 0.3541 0.0801 0.1355 0.163 Uiso 1 1 calc R U . . .
C6B C 0.2368(3) 0.1696(2) 0.3463(2) 0.118(2) Uani 1 1 d . U . . .
H6B1 H 0.2551 0.2018 0.3312 0.141 Uiso 1 1 calc R U . . .
H6B2 H 0.2486 0.1327 0.3332 0.141 Uiso 1 1 calc R U . . .
C1Q C 0.4552(2) 0.0731(2) 0.1786(2) 0.1142(19) Uani 1 1 d . . . . .
H1QA H 0.4653 0.1141 0.1823 0.171 Uiso 1 1 calc R U . . .
H1QB H 0.4601 0.0624 0.1499 0.171 Uiso 1 1 calc R U . . .
H1QC H 0.4801 0.0489 0.1955 0.171 Uiso 1 1 calc R U . . .
C2M C 0.4732(2) 0.3811(3) 0.45996(17) 0.1093(16) Uani 1 1 d . . . . .
H2MA H 0.4418 0.388 0.4799 0.131 Uiso 0.6 1 calc R U P E 1
H2MB H 0.491 0.3425 0.4657 0.131 Uiso 0.4 1 calc R U P F 2
C5R C 0.1727(3) -0.0662(3) 0.2508(2) 0.149(3) Uani 1 1 d . . . G 2
H5RA H 0.1524 -0.0966 0.2658 0.224 Uiso 1 1 calc R U . G 2
H5RB H 0.2139 -0.0706 0.255 0.224 Uiso 1 1 calc R U . G 2
H5RC H 0.1641 -0.0696 0.2217 0.224 Uiso 1 1 calc R U . G 2
C1I C 0.4097(3) 0.1735(2) 0.41531(17) 0.1045(16) Uani 1 1 d . U . H 2
C5S C 0.1712(3) 0.0387(4) 0.23381(19) 0.136(2) Uani 1 1 d . . . I 2
H5SA H 0.1537 0.0291 0.2076 0.204 Uiso 1 1 calc R U . I 2
H5SB H 0.2128 0.0393 0.2309 0.204 Uiso 1 1 calc R U . I 2
H5SC H 0.1579 0.077 0.2427 0.204 Uiso 1 1 calc R U . I 2
C5O C 0.4547(3) -0.1083(4) 0.5090(3) 0.176(4) Uani 1 1 d . . . J 2
H5O1 H 0.4609 -0.1285 0.4832 0.264 Uiso 1 1 calc R U . J 2
H5O2 H 0.4287 -0.131 0.526 0.264 Uiso 1 1 calc R U . J 2
H5O3 H 0.4912 -0.1036 0.5231 0.264 Uiso 1 1 calc R U . J 2
C4Q C -0.0269(3) 0.0804(4) 0.3332(3) 0.153(3) Uani 1 1 d . U . K 2
H4QA H -0.0042 0.1085 0.3178 0.23 Uiso 0.5 1 calc R U P K 2
H4QB H -0.0062 0.0435 0.335 0.23 Uiso 0.5 1 calc R U P K 2
H4QC H -0.0634 0.0741 0.3193 0.23 Uiso 0.5 1 calc R U P K 2
H4QD H -0.045 0.0422 0.3303 0.23 Uiso 0.5 1 calc R U P K 2
H4QE H -0.043 0.1073 0.3131 0.23 Uiso 0.5 1 calc R U P K 2
H4QF H 0.0142 0.0766 0.3287 0.23 Uiso 0.5 1 calc R U P K 2
C2S C 0.2594(3) 0.3221(3) 0.17772(17) 0.134(2) Uani 1 1 d . . . L 2
H2SA H 0.2977 0.305 0.1782 0.202 Uiso 1 1 calc R U . L 2
H2SB H 0.262 0.3637 0.184 0.202 Uiso 1 1 calc R U . L 2
H2SC H 0.2427 0.3171 0.1506 0.202 Uiso 1 1 calc R U . L 2
C2R C 0.1653(3) 0.3234(4) 0.2135(2) 0.167(4) Uani 1 1 d . . . M 2
H2RA H 0.1419 0.3157 0.1894 0.25 Uiso 1 1 calc R U . M 2
H2RB H 0.1724 0.3652 0.2157 0.25 Uiso 1 1 calc R U . M 2
H2RC H 0.1452 0.3099 0.2379 0.25 Uiso 1 1 calc R U . M 2
C3Q C -0.0241(3) 0.3421(3) 0.3436(4) 0.187(5) Uani 1 1 d . U . N 2
H3Q1 H -0.0322 0.3264 0.3707 0.281 Uiso 0.5 1 calc R U P N 2
H3Q2 H -0.0573 0.3638 0.3338 0.281 Uiso 0.5 1 calc R U P N 2
H3Q3 H -0.0158 0.3102 0.3248 0.281 Uiso 0.5 1 calc R U P N 2
H3Q4 H -0.0381 0.3405 0.3155 0.281 Uiso 0.5 1 calc R U P N 2
H3Q5 H -0.0129 0.3031 0.3524 0.281 Uiso 0.5 1 calc R U P N 2
H3Q6 H -0.0544 0.3568 0.3614 0.281 Uiso 0.5 1 calc R U P N 2
C4R C -0.0725(3) 0.0663(5) 0.4046(4) 0.265(8) Uani 1 1 d . U . O 2
H4R1 H -0.0517 0.03 0.4093 0.397 Uiso 0.5 1 calc R U P O 1
H4R2 H -0.0792 0.0858 0.4306 0.397 Uiso 0.5 1 calc R U P O 1
H4R3 H -0.1091 0.0578 0.3915 0.397 Uiso 0.5 1 calc R U P O 1
H4R4 H -0.0517 0.03 0.4093 0.397 Uiso 0.5 1 calc R U P O 2
H4R5 H -0.0792 0.0858 0.4306 0.397 Uiso 0.5 1 calc R U P O 2
H4R6 H -0.1091 0.0578 0.3915 0.397 Uiso 0.5 1 calc R U P O 2
C4E C 0.11250(13) 0.07595(15) 0.41911(10) 0.0618(7) Uani 1 1 d . . . . .
C2F C 0.23281(14) 0.31973(13) 0.28524(12) 0.0647(8) Uani 1 1 d . . . . .
H2F H 0.1969 0.3388 0.284 0.078 Uiso 1 1 calc R U . . .
C5N C 0.4170(4) -0.0161(4) 0.5387(2) 0.156(3) Uani 1 1 d . . . . .
H5N1 H 0.4091 0.0247 0.5325 0.234 Uiso 1 1 calc R U . . .
H5N2 H 0.4504 -0.0187 0.5566 0.234 Uiso 1 1 calc R U . . .
H5N3 H 0.3839 -0.0333 0.5524 0.234 Uiso 1 1 calc R U . . .
N6A N 0.25819(18) 0.17000(14) 0.38916(16) 0.1071(15) Uani 1 1 d . U . . .
H6A1 H 0.2504 0.205 0.4008 0.161 Uiso 1 1 calc R U . . .
H6A2 H 0.2965 0.1639 0.3893 0.161 Uiso 1 1 calc R U . . .
H6A3 H 0.2407 0.1413 0.4035 0.161 Uiso 1 1 calc R U . . .
O3G O 0.21879(9) 0.27412(10) 0.42309(8) 0.0650(6) Uani 1 1 d . . . . .
O2G O 0.34662(9) 0.29346(9) 0.35897(7) 0.0628(5) Uani 1 1 d . . . . .
O1G O 0.36582(11) 0.14930(11) 0.35279(8) 0.0769(7) Uani 1 1 d . U . . .
O5G O 0.27683(9) 0.03665(8) 0.41267(7) 0.0602(5) Uani 1 1 d . . . . .
O4G O 0.17979(9) 0.13750(10) 0.45334(7) 0.0663(6) Uani 1 1 d . . . . .
O1L O 0.36096(18) 0.17850(19) 0.42894(11) 0.1252(14) Uani 1 1 d . . . . .
O1M O 0.4549(2) 0.1862(2) 0.43441(13) 0.1328(15) Uani 1 1 d . U . . .
C4H C 0.1776(2) 0.1308(3) 0.49690(14) 0.0998(14) Uani 1 1 d . . . . .
H4HD H 0.1604 0.1658 0.5094 0.12 Uiso 0.5 1 calc R U P P 1
H4HE H 0.1537 0.0969 0.5041 0.12 Uiso 0.5 1 calc R U P P 1
H4HF H 0.1983 0.1645 0.5084 0.12 Uiso 0.5 1 calc R U P Q 2
H4HG H 0.1371 0.1357 0.5047 0.12 Uiso 0.5 1 calc R U P Q 2
C4IA C 0.2333(3) 0.1229(4) 0.5117(2) 0.0752(18) Uani 0.5 1 d . U P R 1
H4IF H 0.2551 0.1594 0.5082 0.09 Uiso 0.5 1 calc R U P R 1
H4IG H 0.2524 0.0923 0.4956 0.09 Uiso 0.5 1 calc R U P R 1
C4LA C 0.2337(5) 0.1055(4) 0.5570(3) 0.084(2) Uani 0.5 1 d . U P R 1
H4LH H 0.2739 0.1013 0.5657 0.1 Uiso 0.5 1 calc R U P R 1
H4LI H 0.2172 0.1381 0.5728 0.1 Uiso 0.5 1 calc R U P R 1
C4MA C 0.2031(6) 0.0521(7) 0.5685(4) 0.092(3) Uani 0.5 1 d D U P R 1
H4MA H 0.1616 0.0586 0.5632 0.11 Uiso 0.5 1 calc R U P R 1
C4NA C 0.2227(6) -0.0005(5) 0.5420(4) 0.115(3) Uani 0.5 1 d . U P R 1
H4NJ H 0.2017 -0.0353 0.5503 0.172 Uiso 0.5 1 calc R U P R 1
H4NK H 0.215 0.0078 0.5133 0.172 Uiso 0.5 1 calc R U P R 1
H4NL H 0.2636 -0.0069 0.5458 0.172 Uiso 0.5 1 calc R U P R 1
C4OA C 0.2106(7) 0.0383(7) 0.6153(5) 0.097(4) Uani 0.5 1 d D U P R 1
H4OM H 0.1898 0.0026 0.622 0.145 Uiso 0.5 1 calc R U P R 1
H4ON H 0.2511 0.0331 0.6215 0.145 Uiso 0.5 1 calc R U P R 1
H4OO H 0.1953 0.0705 0.6314 0.145 Uiso 0.5 1 calc R U P R 1
C4IB C 0.1964(4) 0.0841(4) 0.5170(3) 0.083(2) Uani 0.5 1 d . U P R 2
H4IA H 0.2355 0.076 0.5071 0.1 Uiso 0.5 1 calc R U P R 2
H4IB H 0.1724 0.0509 0.5085 0.1 Uiso 0.5 1 calc R U P R 2
C4LB C 0.1986(6) 0.0837(7) 0.5628(3) 0.094(3) Uani 0.5 1 d . U P R 2
H4LC H 0.2258 0.1141 0.5716 0.113 Uiso 0.5 1 calc R U P R 2
H4LD H 0.1605 0.0948 0.5732 0.113 Uiso 0.5 1 calc R U P R 2
C4MB C 0.2154(6) 0.0279(7) 0.5825(6) 0.105(4) Uani 0.5 1 d . U P R 2
H4MB H 0.1888 -0.0032 0.5731 0.126 Uiso 0.5 1 calc R U P R 2
C4NB C 0.2740(6) 0.0113(7) 0.5710(4) 0.136(5) Uani 0.5 1 d . U P R 2
H4NE H 0.284 -0.0254 0.5843 0.204 Uiso 0.5 1 calc R U P R 2
H4NF H 0.2763 0.0066 0.5415 0.204 Uiso 0.5 1 calc R U P R 2
H4NG H 0.3006 0.0417 0.5797 0.204 Uiso 0.5 1 calc R U P R 2
C4OB C 0.2122(14) 0.0316(13) 0.6299(7) 0.155(9) Uani 0.5 1 d . U P R 2
H4OH H 0.1735 0.0426 0.6381 0.233 Uiso 0.5 1 calc R U P R 2
H4OI H 0.2217 -0.0064 0.6417 0.233 Uiso 0.5 1 calc R U P R 2
H4OJ H 0.2393 0.0607 0.6397 0.233 Uiso 0.5 1 calc R U P R 2
C2O C 0.5046(8) 0.3314(8) 0.4700(6) 0.133(5) Uiso 0.4 1 d . . P S 1
H2O1 H 0.4798 0.2972 0.4686 0.2 Uiso 0.4 1 calc R U P S 1
H2O2 H 0.5363 0.3268 0.4508 0.2 Uiso 0.4 1 calc R U P S 1
H2O3 H 0.5198 0.3353 0.4976 0.2 Uiso 0.4 1 calc R U P S 1
C2N C 0.518(2) 0.424(3) 0.4642(16) 0.22(2) Uiso 0.4 1 d . . P S 1
H2N1 H 0.5025 0.4625 0.458 0.333 Uiso 0.4 1 calc R U P S 1
H2N2 H 0.5324 0.4234 0.4921 0.333 Uiso 0.4 1 calc R U P S 1
H2N3 H 0.5489 0.4149 0.4453 0.333 Uiso 0.4 1 calc R U P S 1
C2OA C 0.4309(7) 0.3947(9) 0.4901(4) 0.188(7) Uani 0.6 1 d . . P S 2
H2O4 H 0.4479 0.3922 0.5172 0.282 Uiso 0.6 1 calc R U P S 2
H2O5 H 0.4165 0.4342 0.4855 0.282 Uiso 0.6 1 calc R U P S 2
H2O6 H 0.3993 0.367 0.488 0.282 Uiso 0.6 1 calc R U P S 2
C2NA C 0.5167(10) 0.4305(11) 0.4671(5) 0.179(12) Uani 0.6 1 d . . P S 2
H2N4 H 0.5485 0.4263 0.448 0.268 Uiso 0.6 1 calc R U P S 2
H2N5 H 0.498 0.4681 0.4627 0.268 Uiso 0.6 1 calc R U P S 2
H2N6 H 0.531 0.4284 0.495 0.268 Uiso 0.6 1 calc R U P S 2
C3I C 0.2213(2) 0.3029(3) 0.49462(18) 0.0761(14) Uani 0.7 1 d D U P T 1
H3I1 H 0.2223 0.2613 0.5022 0.091 Uiso 0.7 1 calc R U P T 1
H3I2 H 0.1809 0.3155 0.4946 0.091 Uiso 0.7 1 calc R U P T 1
C3L C 0.2540(2) 0.3377(3) 0.5260(2) 0.094(2) Uani 0.7 1 d D U P T 1
H3L1 H 0.2939 0.3239 0.5264 0.113 Uiso 0.7 1 calc R U P T 1
H3L2 H 0.2544 0.3789 0.5174 0.113 Uiso 0.7 1 calc R U P T 1
C3M C 0.2314(3) 0.3348(4) 0.5677(3) 0.117(3) Uani 0.7 1 d D U P T 1
H3M H 0.1956 0.3585 0.5678 0.141 Uiso 0.7 1 calc R U P T 1
C3N C 0.2718(4) 0.3637(5) 0.5971(3) 0.125(3) Uani 0.7 1 d D U P T 1
H3N1 H 0.282 0.4024 0.5869 0.187 Uiso 0.7 1 calc R U P T 1
H3N2 H 0.2533 0.3675 0.6237 0.187 Uiso 0.7 1 calc R U P T 1
H3N3 H 0.3064 0.3402 0.5999 0.187 Uiso 0.7 1 calc R U P T 1
C3O C 0.2158(5) 0.2776(5) 0.5821(4) 0.152(4) Uani 0.7 1 d D U P T 1
H3O1 H 0.2014 0.2805 0.61 0.228 Uiso 0.7 1 calc R U P T 1
H3O2 H 0.1862 0.2613 0.5645 0.228 Uiso 0.7 1 calc R U P T 1
H3O3 H 0.2494 0.2523 0.5817 0.228 Uiso 0.7 1 calc R U P T 1
C3IA C 0.2766(6) 0.2869(6) 0.4818(4) 0.084(3) Uiso 0.3 1 d D U P T 2
H3I3 H 0.3124 0.2746 0.4683 0.1 Uiso 0.3 1 calc R U P T 2
H3I4 H 0.2574 0.2511 0.4913 0.1 Uiso 0.3 1 calc R U P T 2
C3LA C 0.2937(7) 0.3223(7) 0.5203(4) 0.091(4) Uiso 0.3 1 d D U P T 2
H3L3 H 0.3282 0.3047 0.5326 0.11 Uiso 0.3 1 calc R U P T 2
H3L4 H 0.3034 0.3625 0.5121 0.11 Uiso 0.3 1 calc R U P T 2
C3MA C 0.2483(15) 0.3243(18) 0.5509(9) 0.173(16) Uiso 0.3 1 d D U P T 2
H3MA H 0.2316 0.3638 0.5467 0.208 Uiso 0.3 1 calc R U P T 2
C3NA C 0.266(3) 0.326(4) 0.5943(10) 0.34(4) Uiso 0.3 1 d D U P T 2
H3N4 H 0.2985 0.3521 0.5975 0.511 Uiso 0.3 1 calc R U P T 2
H3N5 H 0.234 0.3398 0.611 0.511 Uiso 0.3 1 calc R U P T 2
H3N6 H 0.2767 0.2867 0.6031 0.511 Uiso 0.3 1 calc R U P T 2
C3OA C 0.2005(18) 0.287(3) 0.5432(19) 0.30(3) Uiso 0.3 1 d D U P T 2
H3O4 H 0.1725 0.2909 0.5651 0.45 Uiso 0.3 1 calc R U P T 2
H3O5 H 0.1829 0.2973 0.5172 0.45 Uiso 0.3 1 calc R U P T 2
H3O6 H 0.2136 0.2463 0.542 0.45 Uiso 0.3 1 calc R U P T 2
C6C C 0.1763(3) 0.1753(3) 0.3427(2) 0.136(2) Uani 1 1 d D U . . .
H6C1 H 0.1641 0.2119 0.3559 0.164 Uiso 0.8 1 calc R U P U 1
H6C2 H 0.1576 0.1427 0.3572 0.164 Uiso 0.8 1 calc R U P U 1
H6C3 H 0.1641 0.2119 0.3559 0.164 Uiso 0.2 1 calc R U P V 2
H6C4 H 0.1576 0.1427 0.3572 0.164 Uiso 0.2 1 calc R U P V 2
C6D C 0.1574(4) 0.1755(3) 0.2992(3) 0.168(3) Uani 1 1 d D U . . .
H6D1 H 0.1752 0.2102 0.2868 0.201 Uiso 0.5 1 calc R U P W 1
H6D2 H 0.176 0.1415 0.2865 0.201 Uiso 0.5 1 calc R U P W 1
H6D3 H 0.1646 0.2139 0.2866 0.201 Uiso 0.5 1 calc R U P X 2
H6D4 H 0.178 0.1454 0.2835 0.201 Uiso 0.5 1 calc R U P X 2
N6E N 0.0982(4) 0.1749(8) 0.2847(5) 0.195(5) Uani 0.5 1 d D U P Y 1
H6E1 H 0.0793 0.1429 0.279 0.234 Uiso 0.5 1 calc R U P Y 1
C6F C 0.0740(6) 0.2331(8) 0.2804(7) 0.216(6) Uani 0.5 1 d D U P Y 1
H6F1 H 0.094 0.2539 0.2583 0.259 Uiso 0.5 1 calc R U P Y 1
H6F2 H 0.08 0.255 0.306 0.259 Uiso 0.5 1 calc R U P Y 1
C6G C 0.0114(6) 0.2308(10) 0.2711(2) 0.223(7) Uani 0.5 1 d D U P Y 1
H6G1 H -0.0036 0.1955 0.2845 0.268 Uiso 0.5 1 calc R U P Y 1
H6G2 H -0.0062 0.2643 0.2852 0.268 Uiso 0.5 1 calc R U P Y 1
N6EA N 0.0962(4) 0.1630(5) 0.3003(4) 0.194(4) Uani 0.5 1 d D U P Y 2
H6E3 H 0.0815 0.1288 0.3061 0.233 Uiso 0.5 1 calc R U P Y 2
C6FA C 0.0623(6) 0.2149(5) 0.2904(4) 0.188(5) Uani 0.5 1 d D U P Y 2
H6F3 H 0.0875 0.249 0.2865 0.226 Uiso 0.5 1 calc R U P Y 2
H6F4 H 0.035 0.2236 0.3125 0.226 Uiso 0.5 1 calc R U P Y 2
C6GA C 0.0313(2) 0.2009(6) 0.2518(4) 0.206(6) Uani 0.5 1 d D U P Y 2
H6G3 H 0.0456 0.2284 0.231 0.247 Uiso 0.5 1 calc R U P Y 2
H6G4 H 0.0442 0.1618 0.2434 0.247 Uiso 0.5 1 calc R U P Y 2

loop_
_atom_site_aniso_label
_atom_site_aniso_U_11
_atom_site_aniso_U_22
_atom_site_aniso_U_33
_atom_site_aniso_U_23
_atom_site_aniso_U_13
_atom_site_aniso_U_12
C2D 0.0565(15) 0.0476(14) 0.0641(18) 0.0025(12) -0.0077(13) 0.0065(11)
C2E 0.0578(15) 0.0407(13) 0.0705(19) -0.0031(12) -0.0095(13) 0.0051(11)
C5C 0.0596(16) 0.0478(14) 0.0696(19) 0.0040(12) -0.0030(13) 0.0033(12)
C2C 0.0608(16) 0.0475(14) 0.0684(19) 0.0024(12) 0.0035(14) 0.0052(12)
C5D 0.0613(16) 0.0402(13) 0.073(2) 0.0080(12) -0.0051(14) 0.0063(11)
C5I 0.0588(16) 0.0572(16) 0.071(2) -0.0033(14) -0.0043(14) -0.0064(13)
C3C 0.0530(15) 0.0455(14) 0.082(2) -0.0177(14) -0.0062(14) 0.0049(11)
C3D 0.0474(14) 0.0590(16) 0.077(2) -0.0244(15) -0.0059(13) 0.0068(12)
C5H 0.0621(16) 0.0414(13) 0.0701(19) 0.0016(12) -0.0099(14) 0.0031(11)
C4D 0.0536(15) 0.081(2) 0.0511(16) -0.0079(14) 0.0012(12) -0.0086(14)
C2B 0.0734(19) 0.0559(16) 0.066(2) -0.0013(14) 0.0024(15) 0.0009(14)
C5B 0.0614(17) 0.0592(17) 0.070(2) 0.0047(14) -0.0048(14) 0.0063(13)
C5E 0.0604(17) 0.0513(15) 0.081(2) 0.0157(14) 0.0030(15) 0.0123(12)
C3Z 0.0587(17) 0.085(2) 0.071(2) -0.0239(17) 0.0024(15) 0.0006(15)
C1D 0.0609(17) 0.0634(18) 0.087(2) 0.0063(16) 0.0206(16) 0.0207(14)
C4A 0.0483(15) 0.090(2) 0.076(2) -0.0133(18) 0.0031(14) -0.0048(15)
C2H 0.0554(16) 0.0703(19) 0.071(2) -0.0030(15) -0.0067(14) 0.0052(14)
C5A 0.0706(19) 0.0631(18) 0.069(2) 0.0053(14) -0.0032(15) 0.0195(15)
C1E 0.0575(17) 0.0591(17) 0.091(3) 0.0008(16) 0.0208(16) 0.0159(13)
C4F 0.0593(17) 0.072(2) 0.073(2) -0.0059(16) 0.0046(15) -0.0092(14)
C1C 0.0569(17) 0.0661(19) 0.093(3) 0.0094(17) 0.0184(16) 0.0203(14)
C3B 0.0549(16) 0.0479(15) 0.096(3) -0.0177(15) -0.0127(15) 0.0033(12)
C1Z 0.0637(18) 0.0635(19) 0.090(3) -0.0011(17) 0.0144(17) 0.0099(14)
C2A 0.078(2) 0.0528(16) 0.071(2) -0.0013(14) -0.0141(16) -0.0005(14)
C5L 0.0649(18) 0.077(2) 0.076(2) 0.0028(17) -0.0167(16) 0.0046(16)
C4C 0.0530(15) 0.079(2) 0.0630(19) -0.0095(15) 0.0058(13) -0.0034(14)
C4Z 0.0644(18) 0.0648(18) 0.0638(19) 0.0078(14) -0.0008(14) -0.0070(14)
C2Z 0.0543(15) 0.0473(14) 0.084(2) -0.0155(14) -0.0068(14) 0.0033(12)
C3E 0.0575(17) 0.0651(18) 0.076(2) -0.0195(15) -0.0026(14) 0.0021(13)
C5F 0.0687(19) 0.075(2) 0.072(2) 0.0135(16) 0.0064(16) 0.0231(16)
C1B 0.0660(19) 0.0558(17) 0.103(3) 0.0055(17) 0.0215(18) 0.0151(14)
C2L 0.068(2) 0.085(2) 0.086(3) 0.0009(19) -0.0094(18) 0.0050(18)
C1A 0.0648(19) 0.0661(19) 0.095(3) -0.0035(17) 0.0229(17) 0.0161(15)
C1F 0.0646(18) 0.0647(19) 0.086(2) 0.0047(16) 0.0239(16) 0.0133(15)
C4B 0.0514(16) 0.083(2) 0.073(2) -0.0097(17) 0.0078(14) -0.0008(15)
C3P 0.0538(18) 0.069(2) 0.150(4) -0.011(2) -0.028(2) 0.0034(15)
C3A 0.0570(17) 0.0536(17) 0.105(3) -0.0168(17) -0.0185(17) 0.0042(13)
C3F 0.0445(15) 0.077(2) 0.105(3) -0.028(2) -0.0078(16) 0.0038(14)
C5Z 0.0643(19) 0.069(2) 0.102(3) 0.0188(19) 0.0134(18) 0.0191(16)
C2I 0.067(2) 0.106(3) 0.070(2) 0.002(2) -0.0076(16) -0.0032(19)
C2P 0.098(3) 0.086(3) 0.078(3) -0.003(2) -0.025(2) -0.001(2)
C1P 0.091(3) 0.069(2) 0.106(3) -0.006(2) 0.037(2) 0.0121(19)
C1H 0.091(3) 0.099(3) 0.090(3) 0.008(2) 0.007(2) 0.027(2)
C3R 0.085(3) 0.093(3) 0.124(4) -0.001(3) -0.004(2) 0.042(2)
C5Q 0.085(3) 0.126(4) 0.088(3) -0.022(3) -0.022(2) 0.012(2)
C4P 0.0494(18) 0.105(3) 0.141(4) -0.037(3) -0.005(2) -0.0087(18)
C5P 0.090(3) 0.102(3) 0.066(2) -0.0003(19) -0.0132(18) 0.037(2)
C2Q 0.121(4) 0.110(3) 0.077(3) -0.015(2) -0.006(2) -0.033(3)
C3H 0.073(2) 0.083(2) 0.096(3) -0.010(2) -0.022(2) -0.0117(18)
C5M 0.083(3) 0.134(4) 0.115(4) 0.027(3) -0.045(3) -0.019(3)
C3SS 0.087(3) 0.135(4) 0.103(4) -0.005(3) -0.031(3) 0.023(3)
C4SS 0.071(2) 0.137(4) 0.122(4) -0.005(3) -0.027(2) 0.004(3)
C1R 0.089(3) 0.088(3) 0.126(4) -0.022(3) 0.039(3) -0.003(2)
C1S 0.129(4) 0.094(3) 0.103(4) -0.007(3) 0.026(3) 0.004(3)
C6B 0.143(4) 0.070(2) 0.139(4) 0.028(2) 0.088(4) 0.030(2)
C1Q 0.117(4) 0.089(3) 0.137(4) -0.038(3) 0.070(3) -0.025(3)
C2M 0.104(3) 0.139(4) 0.085(3) 0.001(3) -0.018(3) -0.016(3)
C5R 0.187(6) 0.151(5) 0.111(4) -0.059(4) -0.070(4) 0.083(5)
C1I 0.109(4) 0.119(4) 0.085(3) 0.015(3) -0.002(3) 0.052(3)
C5S 0.106(4) 0.210(7) 0.091(4) 0.037(4) -0.018(3) 0.013(4)
C5O 0.121(5) 0.189(7) 0.219(9) 0.062(6) -0.087(5) 0.031(5)
C4Q 0.103(4) 0.185(6) 0.171(6) -0.092(5) -0.062(4) 0.039(4)
C2S 0.190(6) 0.132(4) 0.082(3) 0.039(3) -0.050(4) -0.057(4)
C2R 0.147(5) 0.223(8) 0.131(5) -0.064(5) -0.087(5) 0.083(5)
C3Q 0.090(3) 0.108(4) 0.364(13) 0.050(6) -0.117(6) -0.030(3)
C4R 0.080(4) 0.263(11) 0.452(19) 0.231(12) -0.091(7) -0.077(5)
C4E 0.0561(16) 0.0725(19) 0.0568(17) 0.0037(14) 0.0044(13) -0.0046(14)
C2F 0.0604(17) 0.0492(15) 0.085(2) -0.0021(14) -0.0164(15) 0.0082(12)
C5N 0.181(7) 0.169(6) 0.117(5) -0.003(4) -0.073(5) -0.058(5)
N6A 0.109(3) 0.0557(17) 0.156(4) -0.014(2) 0.067(3) 0.0040(16)
O3G 0.0541(11) 0.0657(13) 0.0752(15) -0.0162(10) -0.0108(10) 0.0071(9)
O2G 0.0597(11) 0.0624(12) 0.0663(13) 0.0008(10) -0.0100(9) 0.0100(9)
O1G 0.0699(14) 0.0768(15) 0.0841(17) 0.0040(12) 0.0184(12) 0.0215(11)
O5G 0.0631(12) 0.0383(9) 0.0790(15) 0.0026(9) -0.0095(10) 0.0032(8)
O4G 0.0606(12) 0.0817(14) 0.0564(13) -0.0047(10) -0.0090(9) -0.0020(10)
O1L 0.131(3) 0.162(3) 0.083(2) 0.019(2) 0.0202(19) 0.078(3)
O1M 0.144(3) 0.153(3) 0.101(3) 0.001(2) -0.005(2) 0.067(3)
C4H 0.105(3) 0.126(4) 0.068(3) 0.000(2) -0.009(2) 0.027(3)
C4IA 0.074(4) 0.079(4) 0.073(5) 0.002(3) -0.022(3) -0.010(3)
C4LA 0.102(6) 0.074(5) 0.075(5) 0.001(4) -0.030(4) -0.004(5)
C4MA 0.112(8) 0.077(8) 0.086(8) 0.010(6) 0.008(6) -0.006(8)
C4NA 0.134(9) 0.107(7) 0.103(8) -0.006(6) 0.011(6) -0.025(6)
C4OA 0.111(8) 0.086(7) 0.093(14) -0.002(8) -0.010(8) -0.013(6)
C4IB 0.086(5) 0.080(5) 0.084(5) -0.003(4) -0.003(4) 0.005(4)
C4LB 0.125(8) 0.082(7) 0.074(6) 0.006(5) -0.014(5) -0.037(8)
C4MB 0.131(10) 0.096(9) 0.088(10) -0.007(7) 0.001(7) 0.013(7)
C4NB 0.141(10) 0.155(11) 0.112(9) 0.032(8) 0.013(7) 0.048(9)
C4OB 0.24(2) 0.157(15) 0.067(11) 0.008(9) -0.021(10) 0.035(13)
C2OA 0.202(14) 0.273(18) 0.089(8) -0.031(9) -0.013(8) -0.080(13)
C2NA 0.185(15) 0.26(2) 0.093(8) 0.025(8) -0.084(9) -0.129(16)
C3I 0.057(2) 0.086(3) 0.086(4) -0.018(3) -0.005(2) 0.003(2)
C3L 0.053(3) 0.112(5) 0.116(6) -0.031(4) -0.012(3) 0.009(3)
C3M 0.083(4) 0.148(8) 0.121(6) -0.060(6) -0.028(4) 0.015(4)
C3N 0.112(6) 0.158(8) 0.104(6) -0.041(5) -0.033(4) -0.008(5)
C3O 0.169(9) 0.141(8) 0.146(9) -0.040(7) -0.012(7) -0.040(7)
C6C 0.171(5) 0.103(3) 0.135(4) -0.036(3) 0.078(4) -0.034(3)
C6D 0.230(6) 0.114(4) 0.159(5) 0.010(4) 0.065(5) -0.032(4)
N6E 0.240(9) 0.153(8) 0.192(9) 0.019(7) 0.113(8) -0.038(8)
C6F 0.234(10) 0.188(10) 0.224(12) 0.007(9) 0.117(10) -0.050(10)
C6G 0.220(12) 0.201(12) 0.248(14) -0.004(10) 0.126(12) -0.053(11)
N6EA 0.290(10) 0.129(6) 0.165(8) -0.022(6) 0.101(7) -0.051(7)
C6FA 0.341(12) 0.077(6) 0.147(8) -0.038(6) 0.086(9) -0.074(7)
C6GA 0.378(15) 0.101(7) 0.139(9) -0.049(7) 0.087(11) -0.052(9)

loop_
_atom_type_symbol
_atom_type_description
_atom_type_scat_dispersion_real
_atom_type_scat_dispersion_imag
_atom_type_scat_source
C C 0.0024 0.0013 'International Tables Vol C Tables 4.2.6.8 and 6.1.1.4'
N N 0.0049 0.0027 'International Tables Vol C Tables 4.2.6.8 and 6.1.1.4'
O O 0.0088 0.0051 'International Tables Vol C Tables 4.2.6.8 and 6.1.1.4'
F F 0.0171 0.0103 'International Tables Vol C Tables 4.2.6.8 and 6.1.1.4'
H H 0 0 'International Tables Vol C Tables 4.2.6.8 and 6.1.1.4'

loop_
_geom_angle_atom_site_label_1
_geom_angle_atom_site_label_2
_geom_angle_atom_site_label_3
_geom_angle
_geom_angle_site_symmetry_1
O2G C2D C2C 119.6(3) .
O2G C2D C2E 119.2(3) .
C2C C2D C2E 121.0(3) .
C2F C2E C2D 117.6(3) .
C2F C2E C2Z 121.8(3) .
C2D C2E C2Z 120.6(3) .
C5D C5C C5B 117.8(3) .
C5D C5C C4Z 121.8(3) .
C5B C5C C4Z 120.4(3) .
C2B C2C C2D 118.7(3) .
C2B C2C C1Z 119.6(3) .
C2D C2C C1Z 121.7(3) .
O5G C5D C5C 119.6(3) .
O5G C5D C5E 118.3(3) .
C5C C5D C5E 122.0(3) .
C5H C5I C5L 109.5(3) .
C5H C5I H5I1 109.8 .
C5L C5I H5I1 109.8 .
C5H C5I H5I2 109.8 .
C5L C5I H5I2 109.8 .
H5I1 C5I H5I2 108.2 .
C3D C3C C3B 117.6(3) .
C3D C3C C2Z 122.2(3) .
C3B C3C C2Z 120.3(3) .
C3C C3D O3G 119.4(3) .
C3C C3D C3E 122.4(3) .
O3G C3D C3E 118.3(3) .
O5G C5H C5I 110.4(2) .
O5G C5H H5H1 109.6 .
C5I C5H H5H1 109.6 .
O5G C5H H5H2 109.6 .
C5I C5H H5H2 109.6 .
H5H1 C5H H5H2 108.1 .
C4C C4D C4E 121.7(3) .
C4C C4D O4G 119.7(3) .
C4E C4D O4G 118.5(3) .
C2C C2B C2A 122.2(3) .
C2C C2B H2B 118.9 .
C2A C2B H2B 118.9 .
C5A C5B C5C 122.2(3) .
C5A C5B H5B 118.9 .
C5C C5B H5B 118.9 .
C5F C5E C5D 117.9(3) .
C5F C5E C5Z 121.4(3) .
C5D C5E C5Z 120.8(3) .
C3E C3Z C4C 115.1(3) .
C3E C3Z H14A 108.5 .
C4C C3Z H14A 108.5 .
C3E C3Z H14B 108.5 .
C4C C3Z H14B 108.5 .
H14A C3Z H14B 107.5 .
O1G C1D C1C 118.5(3) .
O1G C1D C1E 119.5(3) .
C1C C1D C1E 121.9(4) .
C4B C4A C4F 117.2(3) .
C4B C4A C4P 122.9(3) .
C4F C4A C4P 119.9(3) .
O2G C2H C2I 107.0(3) .
O2G C2H H2H1 110.3 .
C2I C2H H2H1 110.3 .
O2G C2H H2H2 110.3 .
C2I C2H H2H2 110.3 .
H2H1 C2H H2H2 108.6 .
C5B C5A C5F 117.5(3) .
C5B C5A C5P 122.5(3) .
C5F C5A C5P 119.9(3) .
C1F C1E C1D 117.4(3) .
C1F C1E C1Z 121.7(3) .
C1D C1E C1Z 120.9(3) .
C4E C4F C4A 122.2(3) .
C4E C4F H4F 118.9 .
C4A C4F H4F 118.9 .
C1B C1C C1D 117.8(3) .
C1B C1C C5Z 121.5(3) .
C1D C1C C5Z 120.7(4) .
C3A C3B C3C 123.0(4) .
C3A C3B H3B 118.5 .
C3C C3B H3B 118.5 .
C1E C1Z C2C 112.2(3) .
C1E C1Z H24A 109.2 .
C2C C1Z H24A 109.2 .
C1E C1Z H24B 109.2 .
C2C C1Z H24B 109.2 .
H24A C1Z H24B 107.9 .
C2F C2A C2B 117.1(3) .
C2F C2A C2P 124.5(3) .
C2B C2A C2P 118.4(3) .
C5I C5L C5M 115.5(3) .
C5I C5L H5L1 108.4 .
C5M C5L H5L1 108.4 .
C5I C5L H5L2 108.4 .
C5M C5L H5L2 108.4 .
H5L1 C5L H5L2 107.5 .
C4D C4C C4B 117.9(3) .
C4D C4C C3Z 121.8(3) .
C4B C4C C3Z 120.3(3) .
C5C C4Z C4E 113.4(3) .
C5C C4Z H28A 108.9 .
C4E C4Z H28A 108.9 .
C5C C4Z H28B 108.9 .
C4E C4Z H28B 108.9 .
H28A C4Z H28B 107.7 .
C3C C2Z C2E 115.0(2) .
C3C C2Z H29A 108.5 .
C2E C2Z H29A 108.5 .
C3C C2Z H29B 108.5 .
C2E C2Z H29B 108.5 .
H29A C2Z H29B 107.5 .
C3D C3E C3F 116.5(4) .
C3D C3E C3Z 123.1(3) .
C3F C3E C3Z 120.4(3) .
C5E C5F C5A 122.6(3) .
C5E C5F H5F 118.7 .
C5A C5F H5F 118.7 .
C1C C1B C1A 122.6(3) .
C1C C1B H1B 118.7 .
C1A C1B H1B 118.7 .
C2I C2L C2M 113.0(4) .
C2I C2L H2L1 109 .
C2M C2L H2L1 109 .
C2I C2L H2L2 109 .
C2M C2L H2L2 109 .
H2L1 C2L H2L2 107.8 .
C1F C1A C1B 116.9(4) .
C1F C1A C1P 120.5(4) .
C1B C1A C1P 122.5(3) .
C1E C1F C1A 123.3(3) .
C1E C1F H1F 118.3 .
C1A C1F H1F 118.3 .
C4A C4B C4C 122.8(3) .
C4A C4B H4B 118.6 .
C4C C4B H4B 118.6 .
C3Q C3P C3SS 110.4(5) .
C3Q C3P C3A 110.2(4) .
C3SS C3P C3A 112.2(4) .
C3Q C3P C3R 109.6(5) .
C3SS C3P C3R 108.6(4) .
C3A C3P C3R 105.8(4) .
C3B C3A C3F 117.2(3) .
C3B C3A C3P 121.6(4) .
C3F C3A C3P 121.1(3) .
C3A C3F C3E 123.4(3) .
C3A C3F H3F 118.3 .
C3E C3F H3F 118.3 .
C1C C5Z C5E 114.1(3) .
C1C C5Z H40A 108.7 .
C5E C5Z H40A 108.7 .
C1C C5Z H40B 108.7 .
C5E C5Z H40B 108.7 .
H40A C5Z H40B 107.6 .
C2L C2I C2H 113.1(3) .
C2L C2I H2I1 109 .
C2H C2I H2I1 109 .
C2L C2I H2I2 109 .
C2H C2I H2I2 109 .
H2I1 C2I H2I2 107.8 .
C2R C2P C2Q 110.2(5) .
C2R C2P C2A 109.7(4) .
C2Q C2P C2A 110.2(4) .
C2R C2P C2S 109.8(6) .
C2Q C2P C2S 107.5(5) .
C2A C2P C2S 109.4(4) .
C1R C1P C1Q 108.4(3) .
C1R C1P C1S 106.6(4) .
C1Q C1P C1S 112.1(4) .
C1R C1P C1A 112.6(4) .
C1Q C1P C1A 108.2(4) .
C1S C1P C1A 109.0(3) .
O1G C1H C1I 109.8(4) .
O1G C1H H1H1 109.7 .
C1I C1H H1H1 109.7 .
O1G C1H H1H2 109.7 .
C1I C1H H1H2 109.7 .
H1H1 C1H H1H2 108.2 .
C3P C3R H3RA 109.5 .
C3P C3R H3RB 109.5 .
H3RA C3R H3RB 109.5 .
C3P C3R H3RC 109.5 .
H3RA C3R H3RC 109.5 .
H3RB C3R H3RC 109.5 .
C5P C5Q H5QA 109.5 .
C5P C5Q H5QB 109.5 .
H5QA C5Q H5QB 109.5 .
C5P C5Q H5QC 109.5 .
H5QA C5Q H5QC 109.5 .
H5QB C5Q H5QC 109.5 .
C4R C4P C4SS 109.7(6) .
C4R C4P C4A 108.4(5) .
C4SS C4P C4A 112.2(4) .
C4R C4P C4Q 115.3(8) .
C4SS C4P C4Q 103.7(5) .
C4A C4P C4Q 107.6(3) .
C5Q C5P C5R 111.1(5) .
C5Q C5P C5A 112.7(3) .
C5R C5P C5A 108.1(3) .
C5Q C5P C5S 107.3(4) .
C5R C5P C5S 108.5(6) .
C5A C5P C5S 109.1(4) .
C2P C2Q H2QA 109.5 .
C2P C2Q H2QB 109.5 .
H2QA C2Q H2QB 109.5 .
C2P C2Q H2QC 109.5 .
H2QA C2Q H2QC 109.5 .
H2QB C2Q H2QC 109.5 .
C3IA C3H O3G 120.4(7) .
C3I C3H O3G 115.3(4) .
C3I C3H H3H1 108.4 .
O3G C3H H3H1 108.4 .
C3I C3H H3H2 108.4 .
O3G C3H H3H2 108.4 .
H3H1 C3H H3H2 107.5 .
C3IA C3H H3H3 107.2 .
O3G C3H H3H3 107.2 .
C3IA C3H H3H4 107.2 .
O3G C3H H3H4 107.2 .
H3H3 C3H H3H4 106.9 .
C5N C5M C5L 111.5(5) .
C5N C5M C5O 111.7(6) .
C5L C5M C5O 108.7(5) .
C5N C5M H5M 108.3 .
C5L C5M H5M 108.3 .
C5O C5M H5M 108.3 .
C3P C3SS H3SA 109.5 .
C3P C3SS H3SB 109.5 .
H3SA C3SS H3SB 109.5 .
C3P C3SS H3SC 109.5 .
H3SA C3SS H3SC 109.5 .
H3SB C3SS H3SC 109.5 .
C4P C4SS H4SA 109.5 .
C4P C4SS H4SB 109.5 .
H4SA C4SS H4SB 109.5 .
C4P C4SS H4SC 109.5 .
H4SA C4SS H4SC 109.5 .
H4SB C4SS H4SC 109.5 .
C1P C1R H1RA 109.5 .
C1P C1R H1RB 109.5 .
H1RA C1R H1RB 109.5 .
C1P C1R H1RC 109.5 .
H1RA C1R H1RC 109.5 .
H1RB C1R H1RC 109.5 .
C1P C1S H1SA 109.5 .
C1P C1S H1SB 109.5 .
H1SA C1S H1SB 109.5 .
C1P C1S H1SC 109.5 .
H1SA C1S H1SC 109.5 .
H1SB C1S H1SC 109.5 .
C6C C6B N6A 114.1(4) .
C6C C6B H6B1 108.7 .
N6A C6B H6B1 108.7 .
C6C C6B H6B2 108.7 .
N6A C6B H6B2 108.7 .
H6B1 C6B H6B2 107.6 .
C1P C1Q H1QA 109.5 .
C1P C1Q H1QB 109.5 .
H1QA C1Q H1QB 109.5 .
C1P C1Q H1QC 109.5 .
H1QA C1Q H1QC 109.5 .
H1QB C1Q H1QC 109.5 .
C2O C2M C2N 99(2) .
C2O C2M C2L 115.5(9) .
C2OA C2M C2L 114.0(8) .
C2N C2M C2L 108(2) .
C2OA C2M C2NA 101.0(12) .
C2L C2M C2NA 109.7(7) .
C2O C2M H2MA 111.3 .
C2N C2M H2MA 111.3 .
C2L C2M H2MA 111.3 .
C2OA C2M H2MB 110.6 .
C2L C2M H2MB 110.6 .
C2NA C2M H2MB 110.6 .
C5P C5R H5RA 109.5 .
C5P C5R H5RB 109.5 .
H5RA C5R H5RB 109.5 .
C5P C5R H5RC 109.5 .
H5RA C5R H5RC 109.5 .
H5RB C5R H5RC 109.5 .
O1L C1I O1M 125.1(6) .
O1L C1I C1H 120.1(6) .
O1M C1I C1H 114.8(5) .
C5P C5S H5SA 109.5 .
C5P C5S H5SB 109.5 .
H5SA C5S H5SB 109.5 .
C5P C5S H5SC 109.5 .
H5SA C5S H5SC 109.5 .
H5SB C5S H5SC 109.5 .
C5M C5O H5O1 109.5 .
C5M C5O H5O2 109.5 .
H5O1 C5O H5O2 109.5 .
C5M C5O H5O3 109.5 .
H5O1 C5O H5O3 109.5 .
H5O2 C5O H5O3 109.5 .
C4P C4Q H4QA 109.5 .
C4P C4Q H4QB 109.5 .
H4QA C4Q H4QB 109.5 .
C4P C4Q H4QC 109.5 .
H4QA C4Q H4QC 109.5 .
H4QB C4Q H4QC 109.5 .
C4P C4Q H4QD 109.5 .
H4QA C4Q H4QD 141.1 .
H4QB C4Q H4QD 56.3 .
H4QC C4Q H4QD 56.3 .
C4P C4Q H4QE 109.5 .
H4QA C4Q H4QE 56.3 .
H4QB C4Q H4QE 141.1 .
H4QC C4Q H4QE 56.3 .
H4QD C4Q H4QE 109.5 .
C4P C4Q H4QF 109.5 .
H4QA C4Q H4QF 56.3 .
H4QB C4Q H4QF 56.3 .
H4QC C4Q H4QF 141.1 .
H4QD C4Q H4QF 109.5 .
H4QE C4Q H4QF 109.5 .
C2P C2S H2SA 109.5 .
C2P C2S H2SB 109.5 .
H2SA C2S H2SB 109.5 .
C2P C2S H2SC 109.5 .
H2SA C2S H2SC 109.5 .
H2SB C2S H2SC 109.5 .
C2P C2R H2RA 109.5 .
C2P C2R H2RB 109.5 .
H2RA C2R H2RB 109.5 .
C2P C2R H2RC 109.5 .
H2RA C2R H2RC 109.5 .
H2RB C2R H2RC 109.5 .
C3P C3Q H3Q1 109.5 .
C3P C3Q H3Q2 109.5 .
H3Q1 C3Q H3Q2 109.5 .
C3P C3Q H3Q3 109.5 .
H3Q1 C3Q H3Q3 109.5 .
H3Q2 C3Q H3Q3 109.5 .
C3P C3Q H3Q4 109.5 .
H3Q1 C3Q H3Q4 141.1 .
H3Q2 C3Q H3Q4 56.3 .
H3Q3 C3Q H3Q4 56.3 .
C3P C3Q H3Q5 109.5 .
H3Q1 C3Q H3Q5 56.3 .
H3Q2 C3Q H3Q5 141.1 .
H3Q3 C3Q H3Q5 56.3 .
H3Q4 C3Q H3Q5 109.5 .
C3P C3Q H3Q6 109.5 .
H3Q1 C3Q H3Q6 56.3 .
H3Q2 C3Q H3Q6 56.3 .
H3Q3 C3Q H3Q6 141.1 .
H3Q4 C3Q H3Q6 109.5 .
H3Q5 C3Q H3Q6 109.5 .
C4F C4E C4D 118.1(3) .
C4F C4E C4Z 120.1(3) .
C4D C4E C4Z 121.8(3) .
C2A C2F C2E 123.3(3) .
C2A C2F H2F 118.3 .
C2E C2F H2F 118.3 .
C5M C5N H5N1 109.5 .
C5M C5N H5N2 109.5 .
H5N1 C5N H5N2 109.5 .
C5M C5N H5N3 109.5 .
H5N1 C5N H5N3 109.5 .
H5N2 C5N H5N3 109.5 .
C6B N6A H6A1 109.5 .
C6B N6A H6A2 109.5 .
H6A1 N6A H6A2 109.5 .
C6B N6A H6A3 109.5 .
H6A1 N6A H6A3 109.5 .
H6A2 N6A H6A3 109.5 .
C3D O3G C3H 114.8(3) .
C2D O2G C2H 114.9(2) .
C1D O1G C1H 112.6(3) .
C5D O5G C5H 112.5(2) .
C4D O4G C4H 112.3(3) .
C4IB C4H O4G 124.4(5) .
C4IA C4H O4G 108.9(5) .
C4IA C4H H4HD 109.9 .
O4G C4H H4HD 109.9 .
C4IA C4H H4HE 109.9 .
O4G C4H H4HE 109.9 .
H4HD C4H H4HE 108.3 .
C4IB C4H H4HF 106.2 .
O4G C4H H4HF 106.2 .
C4IB C4H H4HG 106.2 .
O4G C4H H4HG 106.2 .
H4HF C4H H4HG 106.4 .
C4H C4IA C4LA 111.9(7) .
C4H C4IA H4IF 109.2 .
C4LA C4IA H4IF 109.2 .
C4H C4IA H4IG 109.2 .
C4LA C4IA H4IG 109.2 .
H4IF C4IA H4IG 107.9 .
C4MA C4LA C4IA 117.4(9) .
C4MA C4LA H4LH 108 .
C4IA C4LA H4LH 108 .
C4MA C4LA H4LI 108 .
C4IA C4LA H4LI 108 .
H4LH C4LA H4LI 107.2 .
C4LA C4MA C4NA 111.3(10) .
C4LA C4MA C4OA 111.3(10) .
C4NA C4MA C4OA 110.8(14) .
C4LA C4MA H4MA 107.8 .
C4NA C4MA H4MA 107.8 .
C4OA C4MA H4MA 107.8 .
C4MA C4NA H4NJ 109.5 .
C4MA C4NA H4NK 109.5 .
H4NJ C4NA H4NK 109.5 .
C4MA C4NA H4NL 109.5 .
H4NJ C4NA H4NL 109.5 .
H4NK C4NA H4NL 109.5 .
C4MA C4OA H4OM 109.5 .
C4MA C4OA H4ON 109.5 .
H4OM C4OA H4ON 109.5 .
C4MA C4OA H4OO 109.5 .
H4OM C4OA H4OO 109.5 .
H4ON C4OA H4OO 109.5 .
C4H C4IB C4LB 120.6(9) .
C4H C4IB H4IA 107.2 .
C4LB C4IB H4IA 107.2 .
C4H C4IB H4IB 107.2 .
C4LB C4IB H4IB 107.2 .
H4IA C4IB H4IB 106.8 .
C4MB C4LB C4IB 116.6(12) .
C4MB C4LB H4LC 108.1 .
C4IB C4LB H4LC 108.1 .
C4MB C4LB H4LD 108.1 .
C4IB C4LB H4LD 108.1 .
H4LC C4LB H4LD 107.3 .
C4NB C4MB C4LB 111.0(15) .
C4NB C4MB C4OB 108.3(17) .
C4LB C4MB C4OB 112.0(15) .
C4NB C4MB H4MB 108.5 .
C4LB C4MB H4MB 108.5 .
C4OB C4MB H4MB 108.5 .
C4MB C4NB H4NE 109.5 .
C4MB C4NB H4NF 109.5 .
H4NE C4NB H4NF 109.5 .
C4MB C4NB H4NG 109.5 .
H4NE C4NB H4NG 109.5 .
H4NF C4NB H4NG 109.5 .
C4MB C4OB H4OH 109.5 .
C4MB C4OB H4OI 109.5 .
H4OH C4OB H4OI 109.5 .
C4MB C4OB H4OJ 109.5 .
H4OH C4OB H4OJ 109.5 .
H4OI C4OB H4OJ 109.5 .
C2M C2O H2O1 109.5 .
C2M C2O H2O2 109.5 .
H2O1 C2O H2O2 109.5 .
C2M C2O H2O3 109.5 .
H2O1 C2O H2O3 109.5 .
H2O2 C2O H2O3 109.5 .
C2M C2N H2N1 109.5 .
C2M C2N H2N2 109.5 .
H2N1 C2N H2N2 109.5 .
C2M C2N H2N3 109.5 .
H2N1 C2N H2N3 109.5 .
H2N2 C2N H2N3 109.5 .
C2M C2OA H2O4 109.5 .
C2M C2OA H2O5 109.5 .
H2O4 C2OA H2O5 109.5 .
C2M C2OA H2O6 109.5 .
H2O4 C2OA H2O6 109.5 .
H2O5 C2OA H2O6 109.5 .
C2M C2NA H2N4 109.5 .
C2M C2NA H2N5 109.5 .
H2N4 C2NA H2N5 109.5 .
C2M C2NA H2N6 109.5 .
H2N4 C2NA H2N6 109.5 .
H2N5 C2NA H2N6 109.5 .
C3H C3I C3L 111.9(5) .
C3H C3I H3I1 109.2 .
C3L C3I H3I1 109.2 .
C3H C3I H3I2 109.2 .
C3L C3I H3I2 109.2 .
H3I1 C3I H3I2 107.9 .
C3M C3L C3I 115.4(6) .
C3M C3L H3L1 108.4 .
C3I C3L H3L1 108.4 .
C3M C3L H3L2 108.4 .
C3I C3L H3L2 108.4 .
H3L1 C3L H3L2 107.5 .
C3O C3M C3L 116.0(8) .
C3O C3M C3N 110.4(10) .
C3L C3M C3N 110.6(8) .
C3O C3M H3M 106.4 .
C3L C3M H3M 106.4 .
C3N C3M H3M 106.4 .
C3M C3N H3N1 109.5 .
C3M C3N H3N2 109.5 .
H3N1 C3N H3N2 109.5 .
C3M C3N H3N3 109.5 .
H3N1 C3N H3N3 109.5 .
H3N2 C3N H3N3 109.5 .
C3M C3O H3O1 109.5 .
C3M C3O H3O2 109.5 .
H3O1 C3O H3O2 109.5 .
C3M C3O H3O3 109.5 .
H3O1 C3O H3O3 109.5 .
H3O2 C3O H3O3 109.5 .
C3H C3IA C3LA 120.2(12) .
C3H C3IA H3I3 107.3 .
C3LA C3IA H3I3 107.3 .
C3H C3IA H3I4 107.3 .
C3LA C3IA H3I4 107.3 .
H3I3 C3IA H3I4 106.9 .
C3MA C3LA C3IA 112.8(17) .
C3MA C3LA H3L3 109 .
C3IA C3LA H3L3 109 .
C3MA C3LA H3L4 109 .
C3IA C3LA H3L4 109 .
H3L3 C3LA H3L4 107.8 .
C3OA C3MA C3LA 115(3) .
C3OA C3MA C3NA 114(3) .
C3LA C3MA C3NA 117(3) .
C3OA C3MA H3MA 102.6 .
C3LA C3MA H3MA 102.6 .
C3NA C3MA H3MA 102.6 .
C3MA C3NA H3N4 109.5 .
C3MA C3NA H3N5 109.5 .
H3N4 C3NA H3N5 109.5 .
C3MA C3NA H3N6 109.5 .
H3N4 C3NA H3N6 109.5 .
H3N5 C3NA H3N6 109.5 .
C3MA C3OA H3O4 109.5 .
C3MA C3OA H3O5 109.5 .
H3O4 C3OA H3O5 109.5 .
C3MA C3OA H3O6 109.5 .
H3O4 C3OA H3O6 109.5 .
H3O5 C3OA H3O6 109.5 .
C6B C6C C6D 111.8(5) .
C6B C6C H6C1 109.3 .
C6D C6C H6C1 109.3 .
C6B C6C H6C2 109.3 .
C6D C6C H6C2 109.3 .
H6C1 C6C H6C2 107.9 .
C6B C6C H6C3 109.3 .
C6D C6C H6C3 109.3 .
C6B C6C H6C4 109.3 .
C6D C6C H6C4 109.3 .
H6C3 C6C H6C4 107.9 .
N6EA C6D C6C 105.5(7) .
N6E C6D C6C 126.3(9) .
N6E C6D H6D1 105.8 .
C6C C6D H6D1 105.8 .
N6E C6D H6D2 105.8 .
C6C C6D H6D2 105.8 .
H6D1 C6D H6D2 106.2 .
N6EA C6D H6D3 110.6 .
C6C C6D H6D3 110.6 .
N6EA C6D H6D4 110.6 .
C6C C6D H6D4 110.6 .
H6D3 C6D H6D4 108.8 .
C6F N6E C6D 112.9(11) .
C6F N6E H6E1 123.5 .
C6D N6E H6E1 123.5 .
N6E C6F C6G 111.6(13) .
N6E C6F H6F1 109.3 .
C6G C6F H6F1 109.3 .
N6E C6F H6F2 109.3 .
C6G C6F H6F2 109.3 .
H6F1 C6F H6F2 108 .
C6G C6G C6F 122.8(17) 4
C6G C6G H6G1 106.6 4
C6F C6G H6G1 106.6 .
C6G C6G H6G2 106.6 4
C6F C6G H6G2 106.6 .
H6G1 C6G H6G2 106.6 .
C6D N6EA C6FA 111.3(9) .
C6D N6EA H6E3 124.3 .
C6FA N6EA H6E3 124.3 .
N6EA C6FA C6GA 105.9(8) .
N6EA C6FA H6F3 110.5 .
C6GA C6FA H6F3 110.5 .
N6EA C6FA H6F4 110.5 .
C6GA C6FA H6F4 110.5 .
H6F3 C6FA H6F4 108.7 .
C6GA C6GA C6FA 123.6(12) 4
C6GA C6GA H6G3 106.4 4
C6FA C6GA H6G3 106.4 .
C6GA C6GA H6G4 106.4 4
C6FA C6GA H6G4 106.4 .
H6G3 C6GA H6G4 106.5 .

loop_
_geom_bond_atom_site_label_1
_geom_bond_atom_site_label_2
_geom_bond_distance
_geom_bond_site_symmetry_2
C2D O2G 1.387(4) .
C2D C2C 1.392(4) .
C2D C2E 1.396(4) .
C2E C2F 1.393(5) .
C2E C2Z 1.523(5) .
C5C C5D 1.391(4) .
C5C C5B 1.410(5) .
C5C C4Z 1.512(5) .
C2C C2B 1.381(5) .
C2C C1Z 1.529(4) .
C5D O5G 1.384(4) .
C5D C5E 1.392(5) .
C5I C5H 1.498(4) .
C5I C5L 1.521(5) .
C5I H5I1 0.99 .
C5I H5I2 0.99 .
C3C C3D 1.391(5) .
C3C C3B 1.399(4) .
C3C C2Z 1.510(4) .
C3D O3G 1.397(4) .
C3D C3E 1.401(5) .
C5H O5G 1.439(3) .
C5H H5H1 0.99 .
C5H H5H2 0.99 .
C4D C4C 1.389(5) .
C4D C4E 1.395(5) .
C4D O4G 1.399(4) .
C2B C2A 1.398(5) .
C2B H2B 0.95 .
C5B C5A 1.386(5) .
C5B H5B 0.95 .
C5E C5F 1.392(5) .
C5E C5Z 1.528(5) .
C3Z C3E 1.502(6) .
C3Z C4C 1.535(5) .
C3Z H14A 0.99 .
C3Z H14B 0.99 .
C1D O1G 1.386(5) .
C1D C1C 1.394(5) .
C1D C1E 1.398(5) .
C4A C4B 1.383(5) .
C4A C4F 1.402(5) .
C4A C4P 1.539(5) .
C2H O2G 1.423(4) .
C2H C2I 1.523(5) .
C2H H2H1 0.99 .
C2H H2H2 0.99 .
C5A C5F 1.395(5) .
C5A C5P 1.532(5) .
C1E C1F 1.377(6) .
C1E C1Z 1.516(5) .
C4F C4E 1.392(5) .
C4F H4F 0.95 .
C1C C1B 1.386(6) .
C1C C5Z 1.508(5) .
C3B C3A 1.382(5) .
C3B H3B 0.95 .
C1Z H24A 0.99 .
C1Z H24B 0.99 .
C2A C2F 1.373(5) .
C2A C2P 1.539(5) .
C5L C5M 1.524(5) .
C5L H5L1 0.99 .
C5L H5L2 0.99 .
C4C C4B 1.397(5) .
C4Z C4E 1.527(5) .
C4Z H28A 0.99 .
C4Z H28B 0.99 .
C2Z H29A 0.99 .
C2Z H29B 0.99 .
C3E C3F 1.407(5) .
C5F H5F 0.95 .
C1B C1A 1.393(5) .
C1B H1B 0.95 .
C2L C2I 1.505(6) .
C2L C2M 1.519(7) .
C2L H2L1 0.99 .
C2L H2L2 0.99 .
C1A C1F 1.392(5) .
C1A C1P 1.536(6) .
C1F H1F 0.95 .
C4B H4B 0.95 .
C3P C3Q 1.534(6) .
C3P C3SS 1.536(8) .
C3P C3A 1.539(5) .
C3P C3R 1.548(7) .
C3A C3F 1.384(6) .
C3F H3F 0.95 .
C5Z H40A 0.99 .
C5Z H40B 0.99 .
C2I H2I1 0.99 .
C2I H2I2 0.99 .
C2P C2R 1.509(8) .
C2P C2Q 1.515(6) .
C2P C2S 1.548(8) .
C1P C1R 1.527(6) .
C1P C1Q 1.534(6) .
C1P C1S 1.535(8) .
C1H O1G 1.429(6) .
C1H C1I 1.463(7) .
C1H H1H1 0.99 .
C1H H1H2 0.99 .
C3R H3RA 0.98 .
C3R H3RB 0.98 .
C3R H3RC 0.98 .
C5Q C5P 1.500(6) .
C5Q H5QA 0.98 .
C5Q H5QB 0.98 .
C5Q H5QC 0.98 .
C4P C4R 1.483(10) .
C4P C4SS 1.511(7) .
C4P C4Q 1.593(9) .
C5P C5R 1.504(7) .
C5P C5S 1.551(8) .
C2Q H2QA 0.98 .
C2Q H2QB 0.98 .
C2Q H2QC 0.98 .
C3H C3IA 1.286(15) .
C3H C3I 1.439(8) .
C3H O3G 1.453(4) .
C3H H3H1 0.99 .
C3H H3H2 0.99 .
C3H H3H3 0.99 .
C3H H3H4 0.99 .
C5M C5N 1.470(10) .
C5M C5O 1.546(9) .
C5M H5M 1 .
C3SS H3SA 0.98 .
C3SS H3SB 0.98 .
C3SS H3SC 0.98 .
C4SS H4SA 0.98 .
C4SS H4SB 0.98 .
C4SS H4SC 0.98 .
C1R H1RA 0.98 .
C1R H1RB 0.98 .
C1R H1RC 0.98 .
C1S H1SA 0.98 .
C1S H1SB 0.98 .
C1S H1SC 0.98 .
C6B C6C 1.431(9) .
C6B N6A 1.496(8) .
C6B H6B1 0.99 .
C6B H6B2 0.99 .
C1Q H1QA 0.98 .
C1Q H1QB 0.98 .
C1Q H1QC 0.98 .
C2M C2O 1.401(18) .
C2M C2OA 1.437(17) .
C2M C2N 1.44(5) .
C2M C2NA 1.544(18) .
C2M H2MA 1 .
C2M H2MB 1 .
C5R H5RA 0.98 .
C5R H5RB 0.98 .
C5R H5RC 0.98 .
C1I O1L 1.232(6) .
C1I O1M 1.267(7) .
C5S H5SA 0.98 .
C5S H5SB 0.98 .
C5S H5SC 0.98 .
C5O H5O1 0.98 .
C5O H5O2 0.98 .
C5O H5O3 0.98 .
C4Q H4QA 0.98 .
C4Q H4QB 0.98 .
C4Q H4QC 0.98 .
C4Q H4QD 0.98 .
C4Q H4QE 0.98 .
C4Q H4QF 0.98 .
C2S H2SA 0.98 .
C2S H2SB 0.98 .
C2S H2SC 0.98 .
C2R H2RA 0.98 .
C2R H2RB 0.98 .
C2R H2RC 0.98 .
C3Q H3Q1 0.98 .
C3Q H3Q2 0.98 .
C3Q H3Q3 0.98 .
C3Q H3Q4 0.98 .
C3Q H3Q5 0.98 .
C3Q H3Q6 0.98 .
C2F H2F 0.95 .
C5N H5N1 0.98 .
C5N H5N2 0.98 .
C5N H5N3 0.98 .
N6A H6A1 0.91 .
N6A H6A2 0.91 .
N6A H6A3 0.91 .
O4G C4H 1.441(5) .
C4H C4IB 1.337(10) .
C4H C4IA 1.405(8) .
C4H H4HD 0.99 .
C4H H4HE 0.99 .
C4H H4HF 0.99 .
C4H H4HG 0.99 .
C4IA C4LA 1.544(12) .
C4IA H4IF 0.99 .
C4IA H4IG 0.99 .
C4LA C4MA 1.472(16) .
C4LA H4LH 0.99 .
C4LA H4LI 0.99 .
C4MA C4NA 1.559(19) .
C4MA C4OA 1.583(15) .
C4MA H4MA 1 .
C4NA H4NJ 0.98 .
C4NA H4NK 0.98 .
C4NA H4NL 0.98 .
C4OA H4OM 0.98 .
C4OA H4ON 0.98 .
C4OA H4OO 0.98 .
C4IB C4LB 1.508(14) .
C4IB H4IA 0.99 .
C4IB H4IB 0.99 .
C4LB C4MB 1.492(17) .
C4LB H4LC 0.99 .
C4LB H4LD 0.99 .
C4MB C4NB 1.474(19) .
C4MB C4OB 1.56(2) .
C4MB H4MB 1 .
C4NB H4NE 0.98 .
C4NB H4NF 0.98 .
C4NB H4NG 0.98 .
C4OB H4OH 0.98 .
C4OB H4OI 0.98 .
C4OB H4OJ 0.98 .
C2O H2O1 0.98 .
C2O H2O2 0.98 .
C2O H2O3 0.98 .
C2N H2N1 0.98 .
C2N H2N2 0.98 .
C2N H2N3 0.98 .
C2OA H2O4 0.98 .
C2OA H2O5 0.98 .
C2OA H2O6 0.98 .
C2NA H2N4 0.98 .
C2NA H2N5 0.98 .
C2NA H2N6 0.98 .
C3I C3L 1.516(8) .
C3I H3I1 0.99 .
C3I H3I2 0.99 .
C3L C3M 1.469(15) .
C3L H3L1 0.99 .
C3L H3L2 0.99 .
C3M C3O 1.447(15) .
C3M C3N 1.510(10) .
C3M H3M 1 .
C3N H3N1 0.98 .
C3N H3N2 0.98 .
C3N H3N3 0.98 .
C3O H3O1 0.98 .
C3O H3O2 0.98 .
C3O H3O3 0.98 .
C3IA C3LA 1.558(16) .
C3IA H3I3 0.99 .
C3IA H3I4 0.99 .
C3LA C3MA 1.46(2) .
C3LA H3L3 0.99 .
C3LA H3L4 0.99 .
C3MA C3OA 1.44(2) .
C3MA C3NA 1.49(2) .
C3MA H3MA 1 .
C3NA H3N4 0.98 .
C3NA H3N5 0.98 .
C3NA H3N6 0.98 .
C3OA H3O4 0.98 .
C3OA H3O5 0.98 .
C3OA H3O6 0.98 .
C6C C6D 1.497(11) .
C6C H6C1 0.99 .
C6C H6C2 0.99 .
C6C H6C3 0.99 .
C6C H6C4 0.99 .
C6D N6EA 1.464(5) .
C6D N6E 1.468(5) .
C6D H6D1 0.99 .
C6D H6D2 0.99 .
C6D H6D3 0.99 .
C6D H6D4 0.99 .
N6E C6F 1.461(5) .
N6E H6E1 0.88 .
C6F C6G 1.500(5) .
C6F H6F1 0.99 .
C6F H6F2 0.99 .
C6G C6G 1.489(10) 4
C6G H6G1 0.99 .
C6G H6G2 0.99 .
N6EA C6FA 1.472(5) .
N6EA H6E3 0.88 .
C6FA C6GA 1.498(5) .
C6FA H6F3 0.99 .
C6FA H6F4 0.99 .
C6GA C6GA 1.472(10) 4
C6GA H6G3 0.99 .
C6GA H6G4 0.99 .
